data_7114227
loop_
_publ_author_name
'Th\'etiot, Franck'
'Triki, Sma\"il'
'Pala, Jean Sala'
'G\'omez-Garc\'ia, Carlos J.'
'Golhen, St\'ephane'

_publ_section_title
;
 [Cu(tn)]3[Cr(CN)6]2&#x00B7;3H2O: a unique two-dimensional Cu--Cr
 cyano-bridged ferromagnet (tn = 1,3-diaminopropane)
;
_journal_issue 10
_journal_name_full 'Chemical Communications'
_journal_page_first 1078
_journal_paper_doi 10.1039/b201312f
_journal_year 2002
_chemical_formula_sum 'C21 H36 Cr2 Cu3 N18 O3'
_chemical_formula_weight 883.30
_chemical_name_systematic
; 
? 
;
_space_group_IT_number 60
_symmetry_cell_setting orthorhombic
_symmetry_space_group_name_Hall '-P 2n 2ab'
_symmetry_space_group_name_H-M 'P b c n'
_atom_sites_solution_hydrogens geom
_atom_sites_solution_primary direct
_atom_sites_solution_secondary difmap
_audit_creation_date 2-08-01
_cell_angle_alpha 90
_cell_angle_beta 90
_cell_angle_gamma 90
_cell_formula_units_Z 4
_cell_length_a 23.1148(4)
_cell_length_b 11.1692(6)
_cell_length_c 14.6500(10)
_cell_measurement_reflns_used 75495
_cell_measurement_temperature 288
_cell_measurement_theta_max 26.373
_cell_measurement_theta_min 0.998
_cell_volume 3782.2(3)
_computing_cell_refinement 'HKL Scalepack (Otwinowski & Minor 1997)'
_computing_data_collection 'Collect (Nonius BV, 1997-2000)'
_computing_data_reduction 'HKL Denzo and Scalepack (Otwinowski & Minor 1997)'
_computing_structure_refinement 'SHELXL-97 (Sheldrick, 1997)'
_computing_structure_solution 'SHELXS-97 (Sheldrick, 1990)'
_diffrn_ambient_temperature 288
_diffrn_detector_area_resol_mean 9
_diffrn_measured_fraction_theta_full 0.988
_diffrn_measured_fraction_theta_max 0.988
_diffrn_measurement_device '95mm CCD camera on \k-goniostat'
_diffrn_measurement_device_type KappaCCD
_diffrn_measurement_method CCD
_diffrn_radiation_monochromator 'horizonally mounted graphite crystal'
_diffrn_radiation_source 'fine-focus sealed tube'
_diffrn_radiation_type MoK\a
_diffrn_radiation_wavelength 0.71073
_diffrn_reflns_av_R_equivalents 0.1299
_diffrn_reflns_av_sigmaI/netI 0.0851
_diffrn_reflns_limit_h_max 27
_diffrn_reflns_limit_h_min -28
_diffrn_reflns_limit_k_max 13
_diffrn_reflns_limit_k_min -12
_diffrn_reflns_limit_l_max 18
_diffrn_reflns_limit_l_min -17
_diffrn_reflns_number 19231
_diffrn_reflns_theta_full 26.35
_diffrn_reflns_theta_max 26.35
_diffrn_reflns_theta_min 2.03
_exptl_absorpt_coefficient_mu 2.265
_exptl_absorpt_correction_T_max 0.921
_exptl_absorpt_correction_T_min 0.582
_exptl_absorpt_correction_type multi-scan
_exptl_absorpt_process_details
;
multi-scan from symmetry-related measurements 
Sortav (Blessing 1995)
;
_exptl_crystal_colour blue
_exptl_crystal_density_diffrn 1.551
_exptl_crystal_density_method 'not measured'
_exptl_crystal_description plate
_exptl_crystal_F_000 1788
_exptl_crystal_size_max 0.28
_exptl_crystal_size_mid 0.16
_exptl_crystal_size_min 0.02
_refine_diff_density_max 0.699
_refine_diff_density_min -1.067
_refine_diff_density_rms 0.125
_refine_ls_extinction_method none
_refine_ls_goodness_of_fit_ref 1.053
_refine_ls_hydrogen_treatment mixed
_refine_ls_matrix_type full
_refine_ls_number_parameters 218
_refine_ls_number_reflns 3806
_refine_ls_number_restraints 0
_refine_ls_restrained_S_all 1.053
_refine_ls_R_factor_all 0.1175
_refine_ls_R_factor_gt 0.0659
_refine_ls_shift/su_max 0.000
_refine_ls_shift/su_mean 0.000
_refine_ls_structure_factor_coef Fsqd
_refine_ls_weighting_details 'calc w=1/[\s^2^(Fo^2^)+(0.0911P)^2^+3.7418P] where P=(Fo^2^+2Fc^2^)/3'
_refine_ls_weighting_scheme calc
_refine_ls_wR_factor_gt 0.1603
_refine_ls_wR_factor_ref 0.1910
_reflns_number_gt 2337
_reflns_number_total 3806
_reflns_threshold_expression >2sigma(I)
_cod_data_source_file b201312f.txt
_cod_data_source_block '[Cu(tn)]3[Cr(CN)6]2.2H2O'
_cod_depositor_comments
;
The following automatic conversions were performed:

'_symmetry_cell_setting' value 'Orthorhombic' changed to
'orthorhombic' according to
/usr/data/users/saulius/automatic-downloads/retrospective/RSC/lib/dictionaries/cif_core.dic
dictionary named 'cif_core.dic' version 2.4.2 from 2011-04-26.

Automatic conversion script
Id: cif_fix_values 2281 2013-09-26 08:29:07Z andrius 
;
_cod_original_sg_symbol_H-M Pbcn
_cod_database_code 7114227

loop_
_symmetry_equiv_pos_as_xyz
'x, y, z'
'-x+1/2, -y+1/2, z+1/2'
'-x, y, -z+1/2'
'x+1/2, -y+1/2, -z'
'-x, -y, -z'
'x-1/2, y-1/2, -z-1/2'
'x, -y, z-1/2'
'-x-1/2, y-1/2, z'

loop_
_atom_site_label
_atom_site_type_symbol
_atom_site_fract_x
_atom_site_fract_y
_atom_site_fract_z
_atom_site_U_iso_or_equiv
_atom_site_adp_type
_atom_site_occupancy
_atom_site_symmetry_multiplicity
_atom_site_calc_flag
_atom_site_refinement_flags
_atom_site_disorder_assembly
_atom_site_disorder_group
Cr Cr 0.59295(4) 0.25179(8) 0.06848(7) 0.0392(3) Uani 1 1 d . . .
N1 N 0.4601(3) 0.1821(5) 0.0658(4) 0.0607(16) Uani 1 1 d . . .
N2 N 0.6134(3) 0.1267(5) 0.2632(4) 0.0617(16) Uani 1 1 d . . .
N3 N 0.6221(3) 0.0080(5) -0.0345(4) 0.0620(16) Uani 1 1 d . . .
N4 N 0.5434(3) 0.4748(5) 0.1813(4) 0.0628(16) Uani 1 1 d . . .
N5 N 0.5763(4) 0.3846(6) -0.1230(5) 0.082(2) Uani 1 1 d . . .
N6 N 0.7245(4) 0.3342(11) 0.0850(6) 0.135(4) Uani 1 1 d . . .
C1 C 0.5079(3) 0.2012(5) 0.0635(4) 0.0435(14) Uani 1 1 d . . .
C2 C 0.6049(3) 0.1660(5) 0.1924(5) 0.0466(15) Uani 1 1 d . . .
C3 C 0.6150(3) 0.0973(5) 0.0015(4) 0.0395(13) Uani 1 1 d . . .
C4 C 0.5645(3) 0.3980(6) 0.1391(5) 0.0499(16) Uani 1 1 d . . .
C5 C 0.5834(3) 0.3393(6) -0.0543(5) 0.0540(17) Uani 1 1 d . . .
C6 C 0.6782(4) 0.3076(8) 0.0766(5) 0.069(2) Uani 1 1 d . . .
Cu1 Cu 0.37509(3) 0.15822(6) 0.09000(6) 0.0444(3) Uani 1 1 d . . .
N7 N 0.3675(3) 0.3409(5) 0.0974(5) 0.0632(17) Uani 1 1 d . . .
H7A H 0.4020 0.3704 0.1149 0.076 Uiso 1 1 calc R . .
H7B H 0.3607 0.3682 0.0406 0.076 Uiso 1 1 calc R . .
N8 N 0.2885(2) 0.1401(5) 0.0966(5) 0.0607(16) Uani 1 1 d . . .
H8A H 0.2748 0.1507 0.0397 0.073 Uiso 1 1 calc R . .
H8B H 0.2812 0.0636 0.1119 0.073 Uiso 1 1 calc R . .
C7 C 0.3226(4) 0.3929(6) 0.1587(7) 0.073(2) Uani 1 1 d . . .
H7A' H 0.3233 0.4795 0.1530 0.088 Uiso 1 1 calc R . .
H7B' H 0.3320 0.3731 0.2214 0.088 Uiso 1 1 calc R . .
C8 C 0.2628(4) 0.3491(7) 0.1380(7) 0.080(3) Uani 1 1 d . . .
H8A' H 0.2547 0.3636 0.0740 0.096 Uiso 1 1 calc R . .
H8B' H 0.2354 0.3953 0.1736 0.096 Uiso 1 1 calc R . .
C9 C 0.2536(4) 0.2166(7) 0.1580(7) 0.079(3) Uani 1 1 d . . .
H9A H 0.2641 0.2001 0.2208 0.094 Uiso 1 1 calc R . .
H9B H 0.2130 0.1972 0.1505 0.094 Uiso 1 1 calc R . .
Cu2 Cu 0.5000 0.60139(9) 0.2500 0.0618(4) Uani 1 2 d S . .
N9 N 0.5459(3) 0.7246(5) 0.1820(5) 0.0722(19) Uani 1 1 d . . .
H9C H 0.5833 0.7096 0.1948 0.087 Uiso 1 1 calc R A 1
H9D H 0.5412 0.7080 0.1224 0.087 Uiso 1 1 calc R A 1
C10 C 0.5388(7) 0.8511(8) 0.1906(8) 0.143(6) Uani 1 1 d . B 1
H10A H 0.5765 0.8835 0.2059 0.171 Uiso 1 1 calc R B 1
H10B H 0.5293 0.8810 0.1303 0.171 Uiso 1 1 calc R B 1
C11 C 0.5000 0.9019(9) 0.2500 0.104(6) Uani 1 2 d S . 1
H11 H 0.5233 0.9544 0.2879 0.125 Uiso 1 1 calc PR . 1
O1 O 0.3293(5) 0.3470(10) -0.1062(6) 0.161(4) Uani 1 1 d . . .
O2 O 0.2774(16) 0.003(3) 0.321(2) 0.33(2) Uani 0.50 1 d P . .

loop_
_atom_site_aniso_label
_atom_site_aniso_U_11
_atom_site_aniso_U_22
_atom_site_aniso_U_33
_atom_site_aniso_U_23
_atom_site_aniso_U_13
_atom_site_aniso_U_12
Cr 0.0476(6) 0.0297(5) 0.0403(5) -0.0055(4) 0.0034(4) -0.0037(4)
N1 0.070(4) 0.042(3) 0.070(4) -0.011(3) 0.012(4) 0.002(3)
N2 0.080(4) 0.050(3) 0.055(4) 0.008(3) -0.011(3) -0.012(3)
N3 0.067(4) 0.054(4) 0.066(4) -0.007(3) 0.007(3) 0.001(3)
N4 0.084(4) 0.043(3) 0.061(4) -0.006(3) 0.014(4) -0.008(3)
N5 0.118(6) 0.063(4) 0.065(4) 0.013(4) -0.001(4) -0.010(4)
N6 0.088(6) 0.230(13) 0.088(6) -0.026(7) 0.011(5) -0.072(7)
C1 0.048(4) 0.035(3) 0.047(4) -0.001(3) 0.007(3) -0.003(3)
C2 0.053(4) 0.036(3) 0.050(4) -0.006(3) 0.000(3) -0.008(3)
C3 0.048(3) 0.034(3) 0.037(3) -0.007(3) 0.006(3) 0.004(2)
C4 0.063(4) 0.038(3) 0.049(4) -0.005(3) 0.004(3) -0.005(3)
C5 0.074(5) 0.034(3) 0.054(4) -0.002(3) 0.003(4) -0.008(3)
C6 0.058(5) 0.091(6) 0.058(5) -0.017(4) 0.005(4) -0.023(4)
Cu1 0.0473(5) 0.0340(4) 0.0521(5) -0.0071(3) -0.0004(4) -0.0008(3)
N7 0.058(4) 0.038(3) 0.093(5) -0.001(3) 0.003(3) -0.003(3)
N8 0.043(3) 0.046(3) 0.093(5) -0.010(3) -0.004(3) 0.001(2)
C7 0.076(5) 0.038(4) 0.105(7) -0.011(4) 0.014(5) 0.008(4)
C8 0.072(5) 0.050(4) 0.118(8) -0.001(5) 0.002(5) 0.013(4)
C9 0.062(5) 0.066(5) 0.107(7) -0.003(5) 0.019(5) 0.004(4)
Cu2 0.1043(11) 0.0260(5) 0.0552(7) 0.000 0.0294(7) 0.000
N9 0.085(5) 0.039(3) 0.093(5) 0.007(3) 0.012(4) -0.010(3)
C10 0.276(18) 0.039(5) 0.112(9) -0.008(5) 0.091(11) -0.036(7)
C11 0.106(10) 0.024(5) 0.184(17) 0.000 0.013(11) 0.000
O1 0.143(8) 0.225(11) 0.114(7) 0.036(7) 0.004(6) -0.010(7)
O2 0.38(4) 0.41(4) 0.22(3) 0.13(3) -0.12(3) -0.33(4)

loop_
_atom_type_symbol
_atom_type_description
_atom_type_scat_dispersion_real
_atom_type_scat_dispersion_imag
_atom_type_scat_source
C C 0.0033 0.0016 'International Tables Vol C Tables 4.2.6.8 and 6.1.1.4'
H H 0.0000 0.0000 'International Tables Vol C Tables 4.2.6.8 and 6.1.1.4'
Cr Cr 0.3209 0.6236 'International Tables Vol C Tables 4.2.6.8 and 6.1.1.4'
Cu Cu 0.3201 1.2651 'International Tables Vol C Tables 4.2.6.8 and 6.1.1.4'
N N 0.0061 0.0033 'International Tables Vol C Tables 4.2.6.8 and 6.1.1.4'
O O 0.0106 0.0060 'International Tables Vol C Tables 4.2.6.8 and 6.1.1.4'

loop_
_geom_angle_atom_site_label_1
_geom_angle_atom_site_label_2
_geom_angle_atom_site_label_3
_geom_angle
_geom_angle_site_symmetry_1
_geom_angle_site_symmetry_3
C4 Cr C1 86.0(3) . .
C4 Cr C3 174.9(3) . .
C1 Cr C3 89.4(2) . .
C4 Cr C5 91.6(3) . .
C1 Cr C5 89.9(3) . .
C3 Cr C5 90.5(2) . .
C4 Cr C6 92.1(3) . .
C1 Cr C6 178.0(3) . .
C3 Cr C6 92.5(3) . .
C5 Cr C6 90.5(3) . .
C4 Cr C2 88.2(3) . .
C1 Cr C2 91.8(3) . .
C3 Cr C2 89.8(2) . .
C5 Cr C2 178.3(3) . .
C6 Cr C2 87.8(3) . .
C1 N1 Cu1 171.0(6) . .
C2 N2 Cu1 147.9(5) . 3_655
C3 N3 Cu1 172.2(6) . 5_655
C4 N4 Cu2 174.7(6) . .
N1 C1 Cr 173.6(6) . .
N2 C2 Cr 174.7(6) . .
N3 C3 Cr 173.7(6) . .
N4 C4 Cr 173.3(6) . .
N5 C5 Cr 177.2(7) . .
N6 C6 Cr 176.3(10) . .
N8 Cu1 N1 172.4(3) . .
N8 Cu1 N3 87.6(2) . 5_655
N1 Cu1 N3 91.1(2) . 5_655
N8 Cu1 N7 90.7(2) . .
N1 Cu1 N7 87.7(2) . .
N3 Cu1 N7 159.2(3) 5_655 .
N8 Cu1 N2 93.3(3) . 3_655
N1 Cu1 N2 94.3(3) . 3_655
N3 Cu1 N2 104.0(2) 5_655 3_655
N7 Cu1 N2 96.8(3) . 3_655
C7 N7 Cu1 118.7(5) . .
C9 N8 Cu1 120.9(5) . .
N7 C7 C8 113.2(7) . .
C7 C8 C9 114.1(7) . .
N8 C9 C8 111.5(7) . .
N9 Cu2 N9 93.2(4) 3_655 .
N9 Cu2 N4 88.3(3) 3_655 3_655
N9 Cu2 N4 178.0(3) . 3_655
N9 Cu2 N4 178.0(3) 3_655 .
N9 Cu2 N4 88.3(3) . .
N4 Cu2 N4 90.3(3) 3_655 .
C10 N9 Cu2 125.1(6) . .
C11 C10 N9 122.7(9) . .
C10 C11 C10 131.2(11) 3_655 .

loop_
_geom_bond_atom_site_label_1
_geom_bond_atom_site_label_2
_geom_bond_distance
_geom_bond_site_symmetry_2
Cr C4 2.042(7) .
Cr C1 2.047(7) .
Cr C3 2.049(6) .
Cr C5 2.059(8) .
Cr C6 2.070(8) .
Cr C2 2.071(7) .
N1 C1 1.126(9) .
N1 Cu1 2.014(7) .
N2 C2 1.144(9) .
N2 Cu1 2.195(7) 3_655
N3 C3 1.141(8) .
N3 Cu1 2.028(6) 5_655
N4 C4 1.164(8) .
N4 Cu2 2.005(6) .
N5 C5 1.138(10) .
N6 C6 1.117(11) .
Cu1 N8 2.013(5) .
Cu1 N3 2.028(6) 5_655
Cu1 N7 2.051(5) .
Cu1 N2 2.195(7) 3_655
N7 C7 1.490(10) .
N8 C9 1.480(10) .
C7 C8 1.496(11) .
C8 C9 1.524(11) .
Cu2 N9 2.003(6) 3_655
Cu2 N9 2.003(6) .
Cu2 N4 2.005(6) 3_655
N9 C10 1.427(10) .
C10 C11 1.373(12) .
C11 C10 1.373(12) 3_655
